data_4321341
loop_
_publ_author_name
'Gregory E. D. Mullen'
'Philip J. Blower'
'Daniel J. Price'
'Anne K. Powell'
'Mark J. Howard'
'Michael J. Went'

_publ_section_title
;
 Trithiacyclononane as a Ligand for Potential Technetium and Rhenium
 Radiopharmaceuticals: Synthesis of [M(9S3)(SC2H4SC2H4S)][BF4] (M =99Tc,
 Re, 188Re) via C-S Bond Cleavage
;
_journal_name_full 'Inorganic Chemistry'
_journal_page_first 4093
_journal_page_last 4098
_journal_paper_doi 10.1021/ic991240m
_journal_volume 39
_journal_year 2000
_chemical_compound_source gm
_chemical_formula_moiety 'Tc S6 C10 H20 B F4'
_chemical_formula_structural 'Tc [(SCH2CH2)3] [S(CH2CH2S)2] BF4'
_chemical_formula_sum 'C10 H20 B F4 S6 Tc'
_chemical_formula_weight 517.43
_chemical_melting_point ?
_chemical_name_systematic
; Technetium(3+)[1,4,7-trithiacyclononane][2,2'-thiodiethanethiolate(2-)]
tetraflouroborate(-)
;
_space_group_IT_number 61
_symmetry_cell_setting orthorhombic
_symmetry_space_group_name_Hall '-P 2ac 2ab'
_symmetry_space_group_name_H-M 'P b c a'
_atom_sites_solution_hydrogens difmap
_atom_sites_solution_primary direct
_atom_sites_solution_secondary difmap
_audit_creation_method 'SHELXL + manual editing'
_cell_angle_alpha 90.00
_cell_angle_beta 90.00
_cell_angle_gamma 90.00
_cell_formula_units_Z 8
_cell_length_a 12.233(2)
_cell_length_b 14.341(2)
_cell_length_c 20.726(3)
_cell_measurement_reflns_used 595
_cell_measurement_temperature 293(2)
_cell_measurement_theta_max 30.03
_cell_measurement_theta_min 2.62
_cell_volume 3636.0(9)
_computing_cell_refinement ' Denzo and Scalepack from The HKL Programme Suite'
_computing_data_collection 'MSC Raxis II control software'
_computing_data_reduction 'SHELX97 and SHELXPRO'
_computing_molecular_graphics SHELXTL+XP
_computing_publication_material SHELXTL+XCIF
_computing_structure_refinement 'SHELXL-93 (Sheldrick, 1993)'
_computing_structure_solution 'SHELXS-86 (Sheldrick, 1990)'
_diffrn_ambient_temperature 293(2)
_diffrn_measurement_device 'Rigaku Raxis IIc''
_diffrn_measurement_method 'image plate oscilation photographs'
_diffrn_radiation_monochromator graphite
_diffrn_radiation_source 'Rotating anode'
_diffrn_radiation_type MoK\a
_diffrn_radiation_wavelength 0.71073
_diffrn_reflns_av_R_equivalents 0.0341
_diffrn_reflns_av_sigmaI/netI 0.0275
_diffrn_reflns_limit_h_max 17
_diffrn_reflns_limit_h_min -16
_diffrn_reflns_limit_k_max 19
_diffrn_reflns_limit_k_min -19
_diffrn_reflns_limit_l_max 27
_diffrn_reflns_limit_l_min -27
_diffrn_reflns_number 29143
_diffrn_reflns_theta_max 30.49
_diffrn_reflns_theta_min 2.40
_diffrn_standards_number none
_exptl_absorpt_coefficient_mu 1.508
_exptl_absorpt_correction_type none
_exptl_crystal_colour
;
Red in transmission - metallic-green in reflection
;
_exptl_crystal_density_diffrn 1.890
_exptl_crystal_density_meas ?
_exptl_crystal_description lath
_exptl_crystal_F_000 2080
_exptl_crystal_size_max 0.315
_exptl_crystal_size_mid 0.147
_exptl_crystal_size_min 0.053
_refine_diff_density_max 1.093
_refine_diff_density_min -0.692
_refine_diff_density_rms 0.111
_refine_ls_extinction_coef 0.0055(4)
_refine_ls_extinction_expression Fc^*^=kFc[1+0.001xFc^2^\l^3^/sin(2\q)]^-1/4^
_refine_ls_extinction_method SHELXL
_refine_ls_goodness_of_fit_all 0.988
_refine_ls_goodness_of_fit_obs 1.034
_refine_ls_hydrogen_treatment refall
_refine_ls_matrix_type full
_refine_ls_number_parameters 280
_refine_ls_number_reflns 5223
_refine_ls_number_restraints 0
_refine_ls_restrained_S_all 0.988
_refine_ls_restrained_S_obs 1.034
_refine_ls_R_factor_all 0.0465
_refine_ls_R_factor_obs 0.0358
_refine_ls_shift/esd_max -0.002
_refine_ls_shift/esd_mean 0.000
_refine_ls_structure_factor_coef Fsqd
_refine_ls_weighting_details 'w=1/[\s^2^(Fo^2^)+(0.0679P)^2^+0.0000P] where P=(Fo^2^+2Fc^2^)/3'
_refine_ls_weighting_scheme calc
_refine_ls_wR_factor_all 0.0935
_refine_ls_wR_factor_obs 0.0876
_reflns_number_observed 4230
_reflns_number_total 5223
_reflns_observed_criterion >2sigma(I)
_cod_data_source_file ic991240m.cif
_cod_data_source_block gm01
_cod_depositor_comments
;
The following automatic conversions were performed:

'_chemical_melting_point' value 'not measured' was changed to '?' -
the value is undefined or not given.

'_symmetry_cell_setting' value
'Orthorhombic' changed to 'orthorhombic' according to the built-in
table from CIF Core dictionary named 'cif_core.dic' version 2.4.1
from 2010-06-29.

Automatic conversion script
Id: cif_fix_values 1646 2011-03-28 12:23:43Z adriana 

The following automatic conversions were performed:

'_exptl_crystal_density_meas' value 'not measured' was changed to '?'
- the value is perceived as not measured.

Automatic conversion script
Id: cif_fix_values 3008 2015-01-20 13:52:24Z robertas 

The following automatic conversions were performed:

'_refine_ls_weighting_scheme' value 'calc
w=1/[\s^2^(Fo^2^)+(0.0679P)^2^+0.0000P] where P=(Fo^2^+2Fc^2^)/3' was
changed to 'calc'. New tag '_refine_ls_weighting_details' was
created. The value of the new tag was set to
'w=1/[\s^2^(Fo^2^)+(0.0679P)^2^+0.0000P] where P=(Fo^2^+2Fc^2^)/3'.

Automatic conversion script
Id: cif_fix_values 3143 2015-03-26 13:38:13Z robertas 
;
_cod_database_code 4321341

loop_
_symmetry_equiv_pos_as_xyz
'x, y, z'
'-x+1/2, -y, z+1/2'
'-x, y+1/2, -z+1/2'
'x+1/2, -y+1/2, -z'
'-x, -y, -z'
'x-1/2, y, -z-1/2'
'x, -y-1/2, z-1/2'
'-x-1/2, y-1/2, z'

loop_
_atom_site_aniso_label
_atom_site_aniso_U_11
_atom_site_aniso_U_22
_atom_site_aniso_U_33
_atom_site_aniso_U_23
_atom_site_aniso_U_13
_atom_site_aniso_U_12
Tc1 0.03457(12) 0.03526(11) 0.03404(12) 0.00007(5) -0.00061(6) 0.00155(6)
S1 0.0493(3) 0.0394(2) 0.0470(3) -0.0018(2) 0.0008(2) 0.0085(2)
S2 0.0453(3) 0.0449(3) 0.0418(3) -0.0027(2) -0.0035(2) -0.0064(2)
S3 0.0384(3) 0.0453(3) 0.0425(3) 0.0031(2) 0.0023(2) 0.0008(2)
S4 0.0484(3) 0.0396(3) 0.0446(3) 0.0023(2) 0.0041(2) 0.0094(2)
S5 0.0397(3) 0.0437(3) 0.0395(3) -0.0001(2) 0.0035(2) 0.0025(2)
S6 0.0483(3) 0.0521(3) 0.0441(3) -0.0028(2) -0.0057(2) -0.0091(2)
C1 0.0432(13) 0.0608(14) 0.059(2) 0.0065(11) -0.0010(11) 0.0118(11)
C2 0.0472(14) 0.065(2) 0.053(2) 0.0030(12) -0.0123(11) -0.0002(11)
C3 0.065(2) 0.0538(13) 0.0424(13) -0.0117(10) 0.0016(11) -0.0037(12)
C4 0.057(2) 0.0554(14) 0.0394(12) -0.0016(9) 0.0054(11) 0.0020(10)
C5 0.0556(15) 0.0423(11) 0.056(2) 0.0068(10) 0.0036(11) -0.0072(10)
C6 0.062(2) 0.0390(11) 0.060(2) 0.0091(10) 0.0027(12) 0.0028(10)
C7 0.0451(12) 0.0404(11) 0.0462(12) 0.0050(8) -0.0029(9) 0.0010(9)
C8 0.0422(12) 0.0434(10) 0.0461(12) 0.0023(8) 0.0006(9) -0.0046(9)
C9 0.065(2) 0.0541(13) 0.0368(13) -0.0042(9) 0.0008(11) -0.0015(12)
C10 0.067(2) 0.0512(14) 0.0457(14) -0.0094(10) -0.0006(11) -0.0035(11)
B1 0.073(2) 0.058(2) 0.044(2) 0.0023(12) 0.0060(13) -0.0009(14)
F1 0.153(2) 0.122(2) 0.099(2) 0.0112(14) -0.009(2) -0.077(2)
F2 0.169(3) 0.0807(13) 0.0568(12) -0.0111(10) -0.0059(13) -0.0151(13)
F3 0.1156(15) 0.0779(11) 0.0520(10) 0.0090(8) 0.0099(10) 0.0156(11)
F4 0.124(2) 0.199(3) 0.099(2) 0.017(2) 0.0060(15) 0.088(2)

loop_
_atom_site_label
_atom_site_type_symbol
_atom_site_fract_x
_atom_site_fract_y
_atom_site_fract_z
_atom_site_U_iso_or_equiv
_atom_site_thermal_displace_type
_atom_site_occupancy
_atom_site_calc_flag
_atom_site_refinement_flags
_atom_site_disorder_group
Tc1 Tc 0.376275(14) 0.257627(11) 0.464494(8) 0.03462(8) Uani 1 d . .
S1 S 0.27988(5) 0.40332(4) 0.43904(3) 0.04526(14) Uani 1 d . .
S2 S 0.25136(5) 0.19888(4) 0.37936(3) 0.04400(13) Uani 1 d . .
S3 S 0.49551(4) 0.29598(4) 0.37555(3) 0.04206(13) Uani 1 d . .
S4 S 0.42544(5) 0.10676(4) 0.47207(3) 0.04420(14) Uani 1 d . .
S5 S 0.25297(5) 0.23155(4) 0.54982(3) 0.04100(13) Uani 1 d . .
S6 S 0.47779(5) 0.34331(4) 0.53471(3) 0.04817(15) Uani 1 d . .
C1 C 0.1522(2) 0.3680(2) 0.40014(14) 0.0545(6) Uani 1 d . .
H11 H 0.1226(25) 0.4344(25) 0.3811(15) 0.075(10) Uiso 1 d . .
H12 H 0.1057(25) 0.3425(23) 0.4363(14) 0.062(8) Uiso 1 d . .
C2 C 0.1693(2) 0.2957(2) 0.34854(13) 0.0552(6) Uani 1 d . .
H21 H 0.2074(24) 0.3253(20) 0.3102(14) 0.062(8) Uiso 1 d . .
H22 H 0.0979(25) 0.2709(19) 0.3355(15) 0.056(8) Uiso 1 d . .
C3 C 0.3475(2) 0.1777(2) 0.31312(13) 0.0538(6) Uani 1 d . .
H31 H 0.2995(28) 0.1693(23) 0.2731(16) 0.078(10) Uiso 1 d . .
H32 H 0.3946(26) 0.1212(23) 0.3288(16) 0.072(9) Uiso 1 d . .
C4 C 0.4273(2) 0.2560(2) 0.30093(13) 0.0507(6) Uani 1 d . .
H41 H 0.3910(23) 0.3021(23) 0.2816(13) 0.054(8) Uiso 1 d . .
H42 H 0.4873(25) 0.2316(19) 0.2738(13) 0.053(8) Uiso 1 d . .
C5 C 0.4740(2) 0.4224(2) 0.36962(14) 0.0512(5) Uani 1 d . .
H51 H 0.5004(24) 0.4335(21) 0.3307(16) 0.067(9) Uiso 1 d . .
H52 H 0.5126(26) 0.4514(22) 0.4101(14) 0.071(9) Uiso 1 d . .
C6 C 0.3564(2) 0.4544(2) 0.37145(14) 0.0537(6) Uani 1 d . .
H61 H 0.3092(21) 0.4379(17) 0.3296(13) 0.051(7) Uiso 1 d . .
H62 H 0.3532(25) 0.5245(24) 0.3773(15) 0.072(9) Uiso 1 d . .
C7 C 0.3609(2) 0.0614(2) 0.54584(12) 0.0439(5) Uani 1 d . .
H71 H 0.4068(23) 0.0711(20) 0.5838(14) 0.056(7) Uiso 1 d . .
H72 H 0.3490(22) -0.0136(20) 0.5385(12) 0.047(7) Uiso 1 d . .
C8 C 0.2514(2) 0.10454(15) 0.55961(12) 0.0439(5) Uani 1 d . .
H81 H 0.2209(25) 0.0981(20) 0.6055(15) 0.067(9) Uiso 1 d . .
H82 H 0.1967(19) 0.0806(15) 0.5293(10) 0.032(5) Uiso 1 d . .
C9 C 0.3300(3) 0.2662(2) 0.62216(13) 0.0520(6) Uani 1 d . .
H91 H 0.3767(21) 0.2211(20) 0.6342(14) 0.045(7) Uiso 1 d . .
H92 H 0.2704(26) 0.2677(19) 0.6585(15) 0.061(8) Uiso 1 d . .
C10 C 0.3928(2) 0.3546(2) 0.60796(13) 0.0546(6) Uani 1 d . .
H101 H 0.4478(27) 0.3680(22) 0.6473(16) 0.073(10) Uiso 1 d . .
H102 H 0.3483(27) 0.4118(24) 0.6020(15) 0.072(9) Uiso 1 d . .
B1 B 0.6147(3) 0.0368(2) 0.29043(15) 0.0583(7) Uani 1 d . .
F1 F 0.5360(2) -0.0291(2) 0.29676(12) 0.1251(10) Uani 1 d . .
F2 F 0.6185(2) 0.08946(15) 0.34455(10) 0.1022(8) Uani 1 d . .
F3 F 0.5939(2) 0.09077(13) 0.23664(9) 0.0818(5) Uani 1 d . .
F4 F 0.7103(3) -0.0115(2) 0.28167(13) 0.1408(12) Uani 1 d . .

loop_
_atom_type_symbol
_atom_type_description
_atom_type_scat_dispersion_real
_atom_type_scat_dispersion_imag
_atom_type_scat_source
C C 0.0033 0.0016 'International Tables Vol C Tables 4.2.6.8 and 6.1.1.4'
H H 0.0000 0.0000 'International Tables Vol C Tables 4.2.6.8 and 6.1.1.4'
B B 0.0013 0.0007 'International Tables Vol C Tables 4.2.6.8 and 6.1.1.4'
F F 0.0171 0.0103 'International Tables Vol C Tables 4.2.6.8 and 6.1.1.4'
S S 0.1246 0.1234 'International Tables Vol C Tables 4.2.6.8 and 6.1.1.4'
Tc Tc -1.4390 0.7593 'International Tables Vol C Tables 4.2.6.8 and 6.1.1.4'

loop_
_geom_angle_atom_site_label_1
_geom_angle_atom_site_label_2
_geom_angle_atom_site_label_3
_geom_angle
_geom_angle_site_symmetry_1
_geom_angle_site_symmetry_3
_geom_angle_publ_flag
S4 Tc1 S6 109.20(3) . . ?
S4 Tc1 S5 88.06(2) . . ?
S6 Tc1 S5 87.42(2) . . ?
S4 Tc1 S3 96.36(2) . . ?
S6 Tc1 S3 92.04(2) . . ?
S5 Tc1 S3 175.47(2) . . ?
S4 Tc1 S1 163.89(2) . . ?
S6 Tc1 S1 86.56(2) . . ?
S5 Tc1 S1 89.36(2) . . ?
S3 Tc1 S1 86.12(2) . . ?
S4 Tc1 S2 83.55(2) . . ?
S6 Tc1 S2 167.13(2) . . ?
S5 Tc1 S2 94.91(2) . . ?
S3 Tc1 S2 84.63(2) . . ?
S1 Tc1 S2 80.82(2) . . ?
C1 S1 C6 102.10(13) . . ?
C1 S1 Tc1 105.59(9) . . ?
C6 S1 Tc1 104.96(8) . . ?
C2 S2 C3 102.50(13) . . ?
C2 S2 Tc1 109.19(9) . . ?
C3 S2 Tc1 101.17(9) . . ?
C5 S3 C4 100.70(13) . . ?
C5 S3 Tc1 100.93(9) . . ?
C4 S3 Tc1 107.18(9) . . ?
C7 S4 Tc1 106.46(8) . . ?
C8 S5 C9 100.58(12) . . ?
C8 S5 Tc1 104.35(8) . . ?
C9 S5 Tc1 103.97(10) . . ?
C10 S6 Tc1 105.42(9) . . ?
C2 C1 S1 112.7(2) . . ?
C1 C2 S2 110.6(2) . . ?
C4 C3 S2 114.6(2) . . ?
C3 C4 S3 112.5(2) . . ?
C6 C5 S3 115.7(2) . . ?
C5 C6 S1 112.6(2) . . ?
C8 C7 S4 113.2(2) . . ?
C7 C8 S5 112.3(2) . . ?
C10 C9 S5 109.2(2) . . ?
C9 C10 S6 111.9(2) . . ?
F2 B1 F1 109.5(3) . . ?
F2 B1 F4 111.3(3) . . ?
F1 B1 F4 105.4(3) . . ?
F2 B1 F3 111.3(3) . . ?
F1 B1 F3 109.8(3) . . ?
F4 B1 F3 109.5(3) . . ?

loop_
_geom_bond_atom_site_label_1
_geom_bond_atom_site_label_2
_geom_bond_distance
_geom_bond_site_symmetry_2
_geom_bond_publ_flag
Tc1 S4 2.2512(6) . ?
Tc1 S6 2.2738(6) . ?
Tc1 S5 2.3542(6) . ?
Tc1 S3 2.4142(6) . ?
Tc1 S1 2.4565(6) . ?
Tc1 S2 2.4815(6) . ?
S1 C1 1.829(3) . ?
S1 C6 1.837(3) . ?
S2 C2 1.828(3) . ?
S2 C3 1.833(3) . ?
S3 C5 1.836(2) . ?
S3 C4 1.849(3) . ?
S4 C7 1.840(2) . ?
S5 C8 1.833(2) . ?
S5 C9 1.839(3) . ?
S6 C10 1.847(3) . ?
C1 C2 1.504(4) . ?
C3 C4 1.509(4) . ?
C5 C6 1.510(4) . ?
C7 C8 1.503(3) . ?
C9 C10 1.511(4) . ?
B1 F2 1.353(4) . ?
B1 F1 1.355(4) . ?
B1 F4 1.372(4) . ?
B1 F3 1.381(3) . ?
